data_7010111
loop_
_publ_author_name
'Ma, Bao-Qing'
'Gao, Song'
'Sun, Hao-Ling'
'Xu, Guang-Xian'

_publ_section_title
;
 Novel three-dimensional networks cross-linked by two sets of hydrogen
 bonded frameworks based on 1-D
 {[M(H2O)4(4,4'-dpdo)][ClO4]2&#x00B7;2(4,4'-dpdo)}n
 (4,4'-dpdo&#x2005;=&#x2005;4,4'-bipyridine dioxide;
 M&#x2005;=&#x2005;Co, Ni, Cu or Zn)
;
_journal_issue 2
_journal_name_full 'Journal of the Chemical Society, Dalton Transactions'
_journal_page_first 130
_journal_paper_doi 10.1039/b006142p
_journal_year 2001
_chemical_formula_sum 'C30 H32 Cl2 N6 Ni O18'
_chemical_formula_weight 894.23
_chemical_name_systematic
; 
 ? 
;
_space_group_IT_number 2
_symmetry_cell_setting triclinic
_symmetry_space_group_name_Hall '-P 1'
_symmetry_space_group_name_H-M 'P -1'
_atom_sites_solution_hydrogens geom
_atom_sites_solution_primary direct
_atom_sites_solution_secondary difmap
_audit_creation_method SHELXL-97
_cell_angle_alpha 108.759(2)
_cell_angle_beta 95.400(3)
_cell_angle_gamma 100.163(3)
_cell_formula_units_Z 1
_cell_length_a 5.4646(2)
_cell_length_b 11.8165(7)
_cell_length_c 15.0889(9)
_cell_measurement_temperature 293(2)
_cell_volume 896.12(8)
_computing_cell_refinement 'HKL Scalepack'
_computing_data_collection KappaCCD
_computing_data_reduction 'HKL Denzo $ Maxus'
_computing_molecular_graphics 'Siemens SHELXTL (1990)'
_computing_publication_material 'Siemens SHELXL-97'
_computing_structure_refinement 'SHELXL-97 (Sheldrick, 1997)'
_computing_structure_solution 'SHELXS-97 (Sheldrick, 1990)'
_diffrn_ambient_temperature 293(2)
_diffrn_detector_area_resol_mean 0.71
_diffrn_measured_fraction_theta_full 0.955
_diffrn_measured_fraction_theta_max 0.955
_diffrn_measurement_device_type 'NONIUS Kappa CCD'
_diffrn_measurement_method CCD
_diffrn_radiation_monochromator graphite
_diffrn_radiation_source 'fine-focus sealed tube'
_diffrn_radiation_type MoK\a
_diffrn_radiation_wavelength 0.71073
_diffrn_reflns_av_R_equivalents 0.0811
_diffrn_reflns_av_sigmaI/netI 0.0765
_diffrn_reflns_limit_h_max 5
_diffrn_reflns_limit_h_min -5
_diffrn_reflns_limit_k_max 12
_diffrn_reflns_limit_k_min -12
_diffrn_reflns_limit_l_max 16
_diffrn_reflns_limit_l_min -16
_diffrn_reflns_number 8583
_diffrn_reflns_theta_full 22.50
_diffrn_reflns_theta_max 22.50
_diffrn_reflns_theta_min 3.51
_exptl_absorpt_coefficient_mu 0.780
_exptl_absorpt_correction_T_max 0.914
_exptl_absorpt_correction_T_min 0.832
_exptl_absorpt_correction_type SORTAV
_exptl_crystal_colour green
_exptl_crystal_density_diffrn 1.657
_exptl_crystal_density_method 'not measured'
_exptl_crystal_description block
_exptl_crystal_F_000 460
_exptl_crystal_size_max 0.32
_exptl_crystal_size_mid 0.26
_exptl_crystal_size_min 0.22
_refine_diff_density_max 1.620
_refine_diff_density_min -0.459
_refine_diff_density_rms 0.119
_refine_ls_extinction_coef 0.010(4)
_refine_ls_extinction_expression Fc^*^=kFc[1+0.001xFc^2^\l^3^/sin(2\q)]^-1/4^
_refine_ls_extinction_method SHELXL
_refine_ls_goodness_of_fit_ref 1.137
_refine_ls_hydrogen_treatment mixed
_refine_ls_matrix_type full
_refine_ls_number_parameters 264
_refine_ls_number_reflns 2225
_refine_ls_number_restraints 6
_refine_ls_restrained_S_all 1.183
_refine_ls_R_factor_all 0.0991
_refine_ls_R_factor_gt 0.0859
_refine_ls_shift/su_max 0.000
_refine_ls_shift/su_mean 0.000
_refine_ls_structure_factor_coef Fsqd
_refine_ls_weighting_details 'calc w=1/[\s^2^(Fo^2^)+(0.0626P)^2^+9.1309P] where P=(Fo^2^+2Fc^2^)/3'
_refine_ls_weighting_scheme calc
_refine_ls_wR_factor_gt 0.2063
_refine_ls_wR_factor_ref 0.2120
_reflns_number_gt 1900
_reflns_number_total 2225
_reflns_threshold_expression >2sigma(I)
_cod_data_source_file b006142p.txt
_cod_data_source_block Nidpdo
_cod_depositor_comments
;
The following automatic conversions were performed:
'_symmetry_cell_setting' value 'Triclinic' changed to 'triclinic'
according to '/home/saulius/struct/CIF-dictionaries/cif_core.dic'
dictionary named 'cif_core.dic' version 2.4.1 from 2010-06-29.

Automatic conversion script
Id: cif_fix_enum 1527 2010-12-29 10:47:43Z saulius 
;
_cod_original_sg_symbol_H-M P-1
_cod_database_code 7010111

loop_
_symmetry_equiv_pos_as_xyz
'x, y, z'
'-x, -y, -z'

loop_
_atom_site_label
_atom_site_type_symbol
_atom_site_fract_x
_atom_site_fract_y
_atom_site_fract_z
_atom_site_U_iso_or_equiv
_atom_site_adp_type
_atom_site_occupancy
_atom_site_symmetry_multiplicity
_atom_site_calc_flag
_atom_site_refinement_flags
_atom_site_disorder_assembly
_atom_site_disorder_group
Cl1 Cl -0.3263(5) 0.6226(2) 0.29352(19) 0.0484(8) Uani 1 1 d . . .
Ni1 Ni 0.0000 0.0000 0.0000 0.0218(6) Uani 1 2 d S . .
O1 O -0.2522(11) -0.1142(5) 0.0474(4) 0.0306(15) Uani 1 1 d . . .
O2 O 0.1068(13) 0.0691(8) 0.2997(5) 0.054(2) Uani 1 1 d . . .
O3 O -0.3482(12) 0.1851(7) 0.1957(4) 0.052(2) Uani 1 1 d . . .
O4 O 0.1593(11) 0.0961(6) 0.1360(4) 0.0393(17) Uani 1 1 d D . .
O5 O -0.2437(11) 0.1163(6) 0.0243(4) 0.0302(15) Uani 1 1 d D . .
O6 O -0.4197(19) 0.4924(8) 0.2539(7) 0.083(3) Uani 1 1 d . . .
O7 O -0.0627(16) 0.6557(10) 0.3000(7) 0.085(3) Uani 1 1 d . . .
O8 O -0.4433(17) 0.6771(7) 0.2337(6) 0.068(2) Uani 1 1 d . . .
O9 O -0.3885(19) 0.6671(9) 0.3870(6) 0.086(3) Uani 1 1 d . . .
N1 N -0.1911(13) -0.2226(7) 0.0362(5) 0.0284(18) Uani 1 1 d . . .
N2 N -0.0639(15) 0.0529(8) 0.3521(6) 0.040(2) Uani 1 1 d . . .
N3 N -0.2506(14) 0.2716(7) 0.2795(5) 0.038(2) Uani 1 1 d . . .
C1 C -0.0259(18) -0.2329(9) 0.1022(7) 0.035(2) Uani 1 1 d . . .
H1A H 0.0375 -0.1662 0.1576 0.042 Uiso 1 1 calc R . .
C2 C 0.0527(19) -0.3407(9) 0.0897(7) 0.039(2) Uani 1 1 d . . .
H2A H 0.1707 -0.3460 0.1360 0.047 Uiso 1 1 calc R . .
C3 C -0.0438(17) -0.4407(8) 0.0086(6) 0.031(2) Uani 1 1 d . . .
C4 C -0.223(2) -0.4280(9) -0.0567(8) 0.048(3) Uani 1 1 d . . .
H4A H -0.2959 -0.4945 -0.1112 0.058 Uiso 1 1 calc R . .
C5 C -0.293(2) -0.3188(9) -0.0422(7) 0.043(3) Uani 1 1 d . . .
H5A H -0.4121 -0.3114 -0.0871 0.052 Uiso 1 1 calc R . .
C6 C -0.280(2) -0.0318(11) 0.3168(8) 0.048(3) Uani 1 1 d . . .
H6A H -0.3142 -0.0773 0.2523 0.058 Uiso 1 1 calc R . .
C7 C -0.449(2) -0.0526(10) 0.3730(7) 0.047(3) Uani 1 1 d . . .
H7A H -0.5950 -0.1133 0.3463 0.057 Uiso 1 1 calc R . .
C8 C -0.4112(18) 0.0130(8) 0.4679(6) 0.032(2) Uani 1 1 d . . .
C9 C -0.195(2) 0.1052(10) 0.5031(7) 0.046(3) Uani 1 1 d . . .
H9A H -0.1655 0.1548 0.5666 0.055 Uiso 1 1 calc R . .
C10 C -0.022(2) 0.1247(9) 0.4458(7) 0.042(3) Uani 1 1 d . . .
H10A H 0.1229 0.1866 0.4708 0.050 Uiso 1 1 calc R . .
C11 C -0.3784(17) 0.2806(9) 0.3516(6) 0.036(2) Uani 1 1 d . . .
H11A H -0.5319 0.2267 0.3433 0.043 Uiso 1 1 calc R . .
C12 C -0.2812(18) 0.3708(8) 0.4392(6) 0.034(2) Uani 1 1 d . . .
H12A H -0.3716 0.3781 0.4892 0.040 Uiso 1 1 calc R . .
C13 C -0.0518(16) 0.4497(8) 0.4526(6) 0.025(2) Uani 1 1 d . . .
C14 C 0.0744(17) 0.4343(9) 0.3771(7) 0.039(2) Uani 1 1 d . . .
H14A H 0.2330 0.4840 0.3852 0.046 Uiso 1 1 calc R . .
C15 C -0.0278(15) 0.3462(9) 0.2880(6) 0.038(3) Uani 1 1 d . . .
H15A H 0.0562 0.3397 0.2364 0.046 Uiso 1 1 calc R . .
H2 H 0.1085 0.0705 0.1894 0.06(4) Uiso 1 1 d RD . .
H1 H 0.3329 0.1226 0.1655 0.10(5) Uiso 1 1 d RD . .
H4 H -0.3704 0.1132 -0.0038 0.04(3) Uiso 1 1 d RD . .
H3 H -0.2784 0.1581 0.0942 0.29(15) Uiso 1 1 d RD . .

loop_
_atom_site_aniso_label
_atom_site_aniso_U_11
_atom_site_aniso_U_22
_atom_site_aniso_U_33
_atom_site_aniso_U_23
_atom_site_aniso_U_13
_atom_site_aniso_U_12
Cl1 0.0450(17) 0.0483(17) 0.0407(16) 0.0112(13) -0.0073(12) -0.0026(13)
Ni1 0.0200(9) 0.0213(9) 0.0235(9) 0.0061(7) 0.0035(6) 0.0059(6)
O1 0.032(4) 0.021(3) 0.044(4) 0.014(3) 0.013(3) 0.011(3)
O2 0.040(4) 0.081(6) 0.041(4) 0.029(4) 0.010(3) -0.001(4)
O3 0.039(4) 0.061(5) 0.026(4) -0.018(4) 0.000(3) -0.003(4)
O4 0.028(4) 0.054(4) 0.022(3) 0.002(3) 0.001(3) -0.004(3)
O5 0.024(4) 0.032(4) 0.036(4) 0.010(3) 0.005(3) 0.013(3)
O6 0.098(7) 0.050(5) 0.077(6) 0.010(5) -0.035(5) 0.006(5)
O7 0.042(5) 0.116(8) 0.079(7) 0.022(6) 0.004(4) -0.001(5)
O8 0.084(6) 0.051(5) 0.055(5) 0.013(4) -0.016(5) 0.004(4)
O9 0.091(7) 0.093(7) 0.049(5) 0.009(5) 0.018(5) -0.018(6)
N1 0.025(4) 0.031(5) 0.031(4) 0.012(4) 0.007(3) 0.008(3)
N2 0.028(5) 0.060(6) 0.037(5) 0.029(5) 0.005(4) 0.006(4)
N3 0.028(5) 0.043(5) 0.028(5) -0.002(4) -0.002(4) 0.004(4)
C1 0.046(6) 0.034(5) 0.024(5) 0.006(4) 0.000(4) 0.016(5)
C2 0.051(6) 0.035(6) 0.033(6) 0.013(5) -0.005(5) 0.018(5)
C3 0.034(5) 0.024(5) 0.034(5) 0.011(4) -0.001(4) 0.006(4)
C4 0.048(7) 0.026(6) 0.058(7) 0.004(5) -0.015(5) 0.006(5)
C5 0.047(6) 0.029(6) 0.048(7) 0.015(5) -0.018(5) 0.005(5)
C6 0.039(7) 0.060(7) 0.036(6) 0.007(5) 0.007(5) 0.005(6)
C7 0.043(6) 0.042(6) 0.042(7) 0.003(5) 0.007(5) -0.006(5)
C8 0.037(6) 0.024(5) 0.026(5) 0.003(4) 0.000(4) -0.001(4)
C9 0.056(7) 0.043(6) 0.031(6) 0.008(5) 0.002(5) -0.002(5)
C10 0.043(6) 0.039(6) 0.035(6) 0.016(5) -0.004(5) -0.010(5)
C11 0.022(5) 0.049(6) 0.026(5) 0.004(5) 0.004(4) 0.001(4)
C12 0.035(6) 0.037(6) 0.025(5) 0.007(4) 0.004(4) 0.006(5)
C13 0.028(5) 0.022(5) 0.028(5) 0.013(4) -0.001(4) 0.005(4)
C14 0.021(5) 0.045(6) 0.040(6) 0.007(5) 0.002(4) -0.002(4)
C15 0.022(5) 0.056(6) 0.023(5) -0.001(5) 0.001(4) 0.007(5)

loop_
_atom_type_symbol
_atom_type_description
_atom_type_scat_dispersion_real
_atom_type_scat_dispersion_imag
_atom_type_scat_source
C C 0.0033 0.0016 'International Tables Vol C Tables 4.2.6.8 and 6.1.1.4'
H H 0.0000 0.0000 'International Tables Vol C Tables 4.2.6.8 and 6.1.1.4'
N N 0.0061 0.0033 'International Tables Vol C Tables 4.2.6.8 and 6.1.1.4'
O O 0.0106 0.0060 'International Tables Vol C Tables 4.2.6.8 and 6.1.1.4'
Ni Ni 0.3393 1.1124 'International Tables Vol C Tables 4.2.6.8 and 6.1.1.4'
Cl Cl 0.1484 0.1585 'International Tables Vol C Tables 4.2.6.8 and 6.1.1.4'

loop_
_geom_angle_atom_site_label_1
_geom_angle_atom_site_label_2
_geom_angle_atom_site_label_3
_geom_angle
_geom_angle_site_symmetry_1
_geom_angle_site_symmetry_3
_geom_angle_publ_flag
O7 Cl1 O8 108.9(6) . . ?
O7 Cl1 O9 108.4(6) . . ?
O8 Cl1 O9 110.0(6) . . ?
O7 Cl1 O6 112.0(6) . . ?
O8 Cl1 O6 108.2(5) . . ?
O9 Cl1 O6 109.2(6) . . ?
O4 Ni1 O4 180.0(2) . 2 ?
O4 Ni1 O5 95.5(3) . 2 ?
O4 Ni1 O5 84.5(3) 2 2 ?
O4 Ni1 O5 84.5(3) . . ?
O4 Ni1 O5 95.5(3) 2 . ?
O5 Ni1 O5 180.0(5) 2 . ?
O4 Ni1 O1 90.7(2) . 2 ?
O4 Ni1 O1 89.3(2) 2 2 ?
O5 Ni1 O1 86.8(2) 2 2 ?
O5 Ni1 O1 93.2(2) . 2 ?
O4 Ni1 O1 89.3(2) . . ?
O4 Ni1 O1 90.7(2) 2 . ?
O5 Ni1 O1 93.2(2) 2 . ?
O5 Ni1 O1 86.8(2) . . ?
O1 Ni1 O1 180.0(3) 2 . ?
N1 O1 Ni1 112.9(5) . . ?
C1 N1 C5 120.5(8) . . ?
C1 N1 O1 119.8(7) . . ?
C5 N1 O1 119.7(7) . . ?
O2 N2 C6 122.1(9) . . ?
O2 N2 C10 119.1(8) . . ?
C6 N2 C10 118.9(9) . . ?
O3 N3 C11 118.8(8) . . ?
O3 N3 C15 118.7(7) . . ?
C11 N3 C15 122.5(8) . . ?
N1 C1 C2 121.0(9) . . ?
C1 C2 C3 119.9(9) . . ?
C2 C3 C4 117.4(8) . . ?
C2 C3 C3 121.3(10) . 2_545 ?
C4 C3 C3 121.4(10) . 2_545 ?
C5 C4 C3 120.8(9) . . ?
N1 C5 C4 120.3(9) . . ?
N2 C6 C7 121.5(10) . . ?
C6 C7 C8 121.9(10) . . ?
C7 C8 C9 116.4(9) . . ?
C7 C8 C8 122.7(10) . 2_456 ?
C9 C8 C8 120.9(10) . 2_456 ?
C10 C9 C8 121.3(9) . . ?
N2 C10 C9 119.8(9) . . ?
N3 C11 C12 119.7(9) . . ?
C13 C12 C11 120.6(9) . . ?
C14 C13 C12 117.4(8) . . ?
C14 C13 C13 121.9(10) . 2_566 ?
C12 C13 C13 120.7(10) . 2_566 ?
C13 C14 C15 122.0(9) . . ?
N3 C15 C14 117.9(8) . . ?

loop_
_geom_bond_atom_site_label_1
_geom_bond_atom_site_label_2
_geom_bond_distance
_geom_bond_site_symmetry_2
_geom_bond_publ_flag
Cl1 O7 1.410(9) . ?
Cl1 O8 1.431(8) . ?
Cl1 O9 1.434(9) . ?
Cl1 O6 1.435(9) . ?
Ni1 O4 2.019(6) . ?
Ni1 O4 2.019(6) 2 ?
Ni1 O5 2.052(6) 2 ?
Ni1 O5 2.052(6) . ?
Ni1 O1 2.093(6) 2 ?
Ni1 O1 2.093(6) . ?
O1 N1 1.343(9) . ?
O2 N2 1.305(10) . ?
O3 N3 1.333(10) . ?
N1 C1 1.330(12) . ?
N1 C5 1.338(12) . ?
N2 C6 1.342(13) . ?
N2 C10 1.368(13) . ?
N3 C11 1.334(12) . ?
N3 C15 1.340(12) . ?
C1 C2 1.377(13) . ?
C2 C3 1.379(13) . ?
C3 C4 1.384(14) . ?
C3 C3 1.512(17) 2_545 ?
C4 C5 1.367(14) . ?
C6 C7 1.355(15) . ?
C7 C8 1.366(13) . ?
C8 C9 1.387(14) . ?
C8 C8 1.496(19) 2_456 ?
C9 C10 1.377(15) . ?
C11 C12 1.388(13) . ?
C12 C13 1.378(13) . ?
C13 C14 1.366(13) . ?
C13 C13 1.515(17) 2_566 ?
C14 C15 1.399(13) . ?
